data_1547855
loop_
_publ_author_name
'Chong, Kam-Weng'
'Yeap, Joanne Soon-Yee'
'Lim, Siew-Huah'
'Weber, Jean-Fr\'ed\'eric F'
'Low, Yun-Yee'
'Kam, Toh-Seok'

_publ_section_title
;
 Biosynthetic Enantiodivergence in the Eburnane Alkaloids from Kopsia.
;
_journal_issue 11
_journal_name_full 'Journal of natural products'
_journal_page_first 3014
_journal_page_last 3024
_journal_paper_doi 10.1021/acs.jnatprod.7b00621
_journal_volume 80
_journal_year 2017
_chemical_absolute_configuration ad
_chemical_formula_moiety 'C19 H20 N2 O2'
_chemical_formula_sum 'C19 H20 N2 O2'
_chemical_formula_weight 308.37
_chemical_melting_point 440.0(10)
_chemical_name_common (-)-19-Oxoeburnamonine
_space_group_crystal_system orthorhombic
_space_group_IT_number 19
_space_group_name_Hall 'P 2ac 2ab'
_space_group_name_H-M_alt 'P 21 21 21'
_symmetry_space_group_name_Hall 'P 2ac 2ab'
_symmetry_space_group_name_H-M 'P 21 21 21'
_atom_sites_solution_hydrogens geom
_audit_creation_method SHELXL-2014/7
_cell_angle_alpha 90
_cell_angle_beta 90
_cell_angle_gamma 90
_cell_formula_units_Z 8
_cell_length_a 12.53164(19)
_cell_length_b 12.8094(2)
_cell_length_c 19.2522(3)
_cell_measurement_reflns_used 8348
_cell_measurement_temperature 144(1)
_cell_measurement_theta_max 73.7260
_cell_measurement_theta_min 4.0970
_cell_volume 3090.42(8)
_computing_cell_refinement 'CrysAlisPro 1.171.38.43 (Rigaku OD, 2015)'
_computing_data_collection 'CrysAlisPro 1.171.38.43 (Rigaku OD, 2015)'
_computing_data_reduction 'CrysAlisPro 1.171.38.43 (Rigaku OD, 2015)'
_computing_molecular_graphics 'X-SEED (Barbour, 2001)'
_computing_publication_material 'enCIFer (Allen, et. al., J. Applied Cryst., 37, 335-338, 2004)'
_computing_structure_refinement 'SHELXL-2014/7 (Sheldrick, 2014)'
_computing_structure_solution 'SHELXS97 (Sheldrick, 2008)'
_diffrn_ambient_temperature 144(1)
_diffrn_detector_area_resol_mean 5.2020
_diffrn_measured_fraction_theta_full 0.998
_diffrn_measured_fraction_theta_max 0.977
_diffrn_measurement_device_type 'SuperNova, Dual, Cu at zero, Atlas'
_diffrn_measurement_method '\w scans'
_diffrn_radiation_type CuK\a
_diffrn_radiation_wavelength 1.54184
_diffrn_reflns_av_R_equivalents 0.0217
_diffrn_reflns_av_unetI/netI 0.0291
_diffrn_reflns_Laue_measured_fraction_full 0.998
_diffrn_reflns_Laue_measured_fraction_max 0.977
_diffrn_reflns_limit_h_max 15
_diffrn_reflns_limit_h_min -14
_diffrn_reflns_limit_k_max 11
_diffrn_reflns_limit_k_min -15
_diffrn_reflns_limit_l_max 23
_diffrn_reflns_limit_l_min -21
_diffrn_reflns_number 11657
_diffrn_reflns_point_group_measured_fraction_full 0.998
_diffrn_reflns_point_group_measured_fraction_max 0.967
_diffrn_reflns_theta_full 67.684
_diffrn_reflns_theta_max 73.863
_diffrn_reflns_theta_min 4.145
_diffrn_source 'micro-focus sealed X-ray tube'
_exptl_absorpt_coefficient_mu 0.693
_exptl_absorpt_correction_T_max 1.00000
_exptl_absorpt_correction_T_min 0.64130
_exptl_absorpt_correction_type multi-scan
_exptl_absorpt_process_details
;
CrysAlisPro 1.171.38.43 (Rigaku Oxford Diffraction, 2015)
Empirical absorption correction using spherical harmonics,
 implemented in SCALE3 ABSPACK scaling algorithm.
;
_exptl_crystal_colour colorless
_exptl_crystal_density_diffrn 1.326
_exptl_crystal_description block
_exptl_crystal_F_000 1312
_exptl_crystal_size_max 0.3
_exptl_crystal_size_mid 0.1
_exptl_crystal_size_min 0.1
_refine_diff_density_max 0.156
_refine_diff_density_min -0.141
_refine_diff_density_rms 0.031
_refine_ls_abs_structure_details
;
 Flack x determined using 2440 quotients [(I+)-(I-)]/[(I+)+(I-)]
 (Parsons, Flack and Wagner, Acta Cryst. B69 (2013) 249-259).
;
_refine_ls_abs_structure_Flack -0.07(10)
_refine_ls_extinction_method none
_refine_ls_goodness_of_fit_ref 1.041
_refine_ls_hydrogen_treatment constr
_refine_ls_matrix_type full
_refine_ls_number_parameters 417
_refine_ls_number_reflns 6053
_refine_ls_number_restraints 0
_refine_ls_restrained_S_all 1.041
_refine_ls_R_factor_all 0.0321
_refine_ls_R_factor_gt 0.0304
_refine_ls_shift/su_max <0.001
_refine_ls_shift/su_mean <0.001
_refine_ls_structure_factor_coef Fsqd
_refine_ls_weighting_details 'w=1/[\s^2^(Fo^2^)+(0.0398P)^2^+0.3077P] where P=(Fo^2^+2Fc^2^)/3'
_refine_ls_weighting_scheme calc
_refine_ls_wR_factor_gt 0.0745
_refine_ls_wR_factor_ref 0.0760
_reflns_Friedel_coverage 0.764
_reflns_Friedel_fraction_full 0.997
_reflns_Friedel_fraction_max 0.953
_reflns_number_gt 5801
_reflns_number_total 6053
_reflns_threshold_expression 'I > 2\s(I)'
_cod_data_source_file np7b00621_si_004.cif
_cod_data_source_block exp_6094
_cod_depositor_comments
;
The following automatic conversions were performed:

'_chemical_melting_point' value '439-441 K' was changed to
'440.0(10)' - the average value was taken and precision was
estimated.

Automatic conversion script
Id: cif_fix_values 4973 2017-02-22 13:04:09Z antanas 

 Adding full bibliography for 1547851--1547858.cif.
;
_cod_original_cell_volume 3090.40(8)
_cod_database_code 1547855
_shelx_shelxl_version_number 2014/7
_shelx_space_group_comment
;
The symmetry employed for this shelxl refinement is uniquely defined
by the following loop, which should always be used as a source of
symmetry information in preference to the above space-group names.
They are only intended as comments.
;

loop_
_space_group_symop_operation_xyz
'x, y, z'
'-x+1/2, -y, z+1/2'
'-x, y+1/2, -z+1/2'
'x+1/2, -y+1/2, -z'

loop_
_atom_site_label
_atom_site_type_symbol
_atom_site_fract_x
_atom_site_fract_y
_atom_site_fract_z
_atom_site_U_iso_or_equiv
_atom_site_adp_type
_atom_site_occupancy
_atom_site_site_symmetry_order
_atom_site_calc_flag
_atom_site_refinement_flags_posn
_atom_site_refinement_flags_adp
C2 C 0.99369(14) 0.97520(13) 0.92931(9) 0.0204(3) Uani 1 1 d . .
C3 C 0.89368(15) 0.77779(15) 0.98238(10) 0.0262(4) Uani 1 1 d . .
H3A H 0.9690 0.7875 0.9919 0.031 Uiso 1 1 calc R U
H3B H 0.8812 0.7039 0.9749 0.031 Uiso 1 1 calc R U
C5 C 0.92607(15) 0.80173(15) 0.85876(10) 0.0258(4) Uani 1 1 d . .
H5A H 0.8995 0.8385 0.8183 0.031 Uiso 1 1 calc R U
H5B H 0.9126 0.7279 0.8516 0.031 Uiso 1 1 calc R U
C6 C 1.04832(15) 0.81847(15) 0.86289(11) 0.0273(4) Uani 1 1 d . .
H6A H 1.0809 0.7611 0.8880 0.033 Uiso 1 1 calc R U
H6B H 1.0782 0.8201 0.8164 0.033 Uiso 1 1 calc R U
C7 C 1.07181(15) 0.91908(14) 0.89923(9) 0.0223(4) Uani 1 1 d . .
C8 C 1.17180(14) 0.97100(14) 0.91403(9) 0.0217(3) Uani 1 1 d . .
C9 C 1.27747(15) 0.95020(15) 0.89590(10) 0.0258(4) Uani 1 1 d . .
H9 H 1.2943 0.8937 0.8676 0.031 Uiso 1 1 calc R U
C10 C 1.35700(15) 1.01554(16) 0.92087(10) 0.0292(4) Uani 1 1 d . .
H10 H 1.4279 1.0017 0.9100 0.035 Uiso 1 1 calc R U
C11 C 1.33193(16) 1.10188(16) 0.96220(11) 0.0296(4) Uani 1 1 d . .
H11 H 1.3868 1.1443 0.9783 0.036 Uiso 1 1 calc R U
C12 C 1.22744(15) 1.12592(15) 0.97983(10) 0.0259(4) Uani 1 1 d . .
H12 H 1.2110 1.1840 1.0068 0.031 Uiso 1 1 calc R U
C13 C 1.14844(14) 1.05918(14) 0.95533(9) 0.0216(4) Uani 1 1 d . .
C14 C 0.82872(16) 0.81461(15) 1.04407(10) 0.0276(4) Uani 1 1 d . .
H14A H 0.8494 0.7755 1.0851 0.033 Uiso 1 1 calc R U
H14B H 0.7536 0.8017 1.0354 0.033 Uiso 1 1 calc R U
C15 C 0.84630(15) 0.93090(15) 1.05687(9) 0.0246(4) Uani 1 1 d . .
H15A H 0.9201 0.9429 1.0699 0.030 Uiso 1 1 calc R U
H15B H 0.8014 0.9538 1.0950 0.030 Uiso 1 1 calc R U
C16 C 0.97576(15) 1.12862(13) 1.00420(9) 0.0232(4) Uani 1 1 d . .
C17 C 0.85575(15) 1.10985(15) 1.00011(10) 0.0245(4) Uani 1 1 d . .
H17A H 0.8278 1.1494 0.9612 0.029 Uiso 1 1 calc R U
H17B H 0.8233 1.1376 1.0420 0.029 Uiso 1 1 calc R U
C18 C 0.61964(16) 0.9926(2) 1.03469(11) 0.0368(5) Uani 1 1 d . .
H18A H 0.5487 1.0024 1.0171 0.055 Uiso 1 1 calc R U
H18B H 0.6350 1.0455 1.0686 0.055 Uiso 1 1 calc R U
H18C H 0.6250 0.9250 1.0559 0.055 Uiso 1 1 calc R U
C19 C 0.69825(15) 1.00033(15) 0.97607(10) 0.0263(4) Uani 1 1 d . .
C20 C 0.81990(14) 0.99433(14) 0.99172(9) 0.0218(4) Uani 1 1 d . .
C21 C 0.87755(14) 0.94973(14) 0.92794(9) 0.0204(3) Uani 1 1 d . .
H21 H 0.8469 0.9832 0.8867 0.024 Uiso 1 1 calc R U
C2A C 0.24584(14) 0.10874(14) 0.74646(9) 0.0220(4) Uani 1 1 d . .
C3A C 0.34651(16) 0.13524(17) 0.60625(10) 0.0291(4) Uani 1 1 d . .
H3A1 H 0.2693 0.1394 0.6082 0.035 Uiso 1 1 calc R U
H3A2 H 0.3661 0.1038 0.5622 0.035 Uiso 1 1 calc R U
C5A C 0.33686(18) -0.03614(17) 0.66053(12) 0.0366(5) Uani 1 1 d . .
H5A1 H 0.3664 -0.0778 0.6980 0.044 Uiso 1 1 calc R U
H5A2 H 0.3576 -0.0688 0.6171 0.044 Uiso 1 1 calc R U
C6A C 0.21385(18) -0.03881(17) 0.66607(12) 0.0363(5) Uani 1 1 d . .
H6A1 H 0.1825 -0.0241 0.6210 0.044 Uiso 1 1 calc R U
H6A2 H 0.1908 -0.1078 0.6805 0.044 Uiso 1 1 calc R U
C7A C 0.17696(15) 0.04097(15) 0.71793(9) 0.0258(4) Uani 1 1 d . .
C8A C 0.07182(15) 0.06841(15) 0.74256(10) 0.0251(4) Uani 1 1 d . .
C9A C -0.03005(17) 0.02895(17) 0.72858(11) 0.0318(4) Uani 1 1 d . .
H9A H -0.0391 -0.0282 0.6994 0.038 Uiso 1 1 calc R U
C10A C -0.11711(16) 0.07701(18) 0.75916(11) 0.0358(5) Uani 1 1 d . .
H10A H -0.1854 0.0522 0.7498 0.043 Uiso 1 1 calc R U
C11A C -0.10429(16) 0.16189(18) 0.80367(11) 0.0336(5) Uani 1 1 d . .
H11A H -0.1643 0.1921 0.8237 0.040 Uiso 1 1 calc R U
C12A C -0.00386(15) 0.20281(16) 0.81897(10) 0.0274(4) Uani 1 1 d . .
H12A H 0.0046 0.2591 0.8489 0.033 Uiso 1 1 calc R U
C13A C 0.08294(14) 0.15518(15) 0.78718(9) 0.0230(4) Uani 1 1 d . .
C14A C 0.39276(16) 0.24384(17) 0.61035(10) 0.0293(4) Uani 1 1 d . .
H14C H 0.3644 0.2860 0.5728 0.035 Uiso 1 1 calc R U
H14D H 0.4696 0.2404 0.6050 0.035 Uiso 1 1 calc R U
C15A C 0.36575(15) 0.29457(15) 0.67965(9) 0.0260(4) Uani 1 1 d . .
H15C H 0.2892 0.3044 0.6830 0.031 Uiso 1 1 calc R U
H15D H 0.3994 0.3626 0.6823 0.031 Uiso 1 1 calc R U
C16A C 0.24106(15) 0.26606(15) 0.81854(9) 0.0240(4) Uani 1 1 d . .
C17A C 0.36183(15) 0.27068(16) 0.80981(9) 0.0263(4) Uani 1 1 d . .
H17C H 0.3946 0.2319 0.8475 0.032 Uiso 1 1 calc R U
H17D H 0.3845 0.3428 0.8140 0.032 Uiso 1 1 calc R U
C18A C 0.5824(2) 0.1468(3) 0.7869(2) 0.0794(12) Uani 1 1 d . .
H18D H 0.5820 0.0817 0.7622 0.119 Uiso 1 1 calc R U
H18E H 0.5458 0.1386 0.8303 0.119 Uiso 1 1 calc R U
H18F H 0.6547 0.1679 0.7954 0.119 Uiso 1 1 calc R U
C19A C 0.52731(16) 0.22821(19) 0.74436(11) 0.0340(5) Uani 1 1 d . .
C20A C 0.40398(14) 0.22688(16) 0.74013(10) 0.0250(4) Uani 1 1 d . .
C21A C 0.36286(14) 0.11434(15) 0.73244(9) 0.0233(4) Uani 1 1 d . .
H21A H 0.3992 0.0713 0.7673 0.028 Uiso 1 1 calc R U
N1 N 1.03659(12) 1.06134(11) 0.96491(8) 0.0206(3) Uani 1 1 d . .
N4 N 0.86442(12) 0.83608(12) 0.91966(8) 0.0223(3) Uani 1 1 d . .
N1A N 0.19253(12) 0.17993(12) 0.78969(8) 0.0208(3) Uani 1 1 d . .
N4A N 0.38508(13) 0.06888(13) 0.66344(8) 0.0287(4) Uani 1 1 d . .
O16 O 1.01449(11) 1.19938(11) 1.03775(8) 0.0320(3) Uani 1 1 d . .
O19 O 0.66819(12) 1.01627(13) 0.91735(8) 0.0376(4) Uani 1 1 d . .
O16A O 0.19173(12) 0.33239(12) 0.85004(8) 0.0341(3) Uani 1 1 d . .
O19A O 0.57757(13) 0.29529(16) 0.71573(9) 0.0467(4) Uani 1 1 d . .

loop_
_atom_site_aniso_label
_atom_site_aniso_U_11
_atom_site_aniso_U_22
_atom_site_aniso_U_33
_atom_site_aniso_U_23
_atom_site_aniso_U_13
_atom_site_aniso_U_12
C2 0.0224(8) 0.0203(8) 0.0186(8) 0.0002(6) -0.0005(7) -0.0009(7)
C3 0.0264(9) 0.0238(9) 0.0284(10) 0.0020(7) -0.0035(8) -0.0020(7)
C5 0.0265(9) 0.0259(9) 0.0249(9) -0.0068(7) -0.0013(8) -0.0002(7)
C6 0.0261(9) 0.0265(9) 0.0294(10) -0.0088(8) 0.0012(8) 0.0015(7)
C7 0.0218(9) 0.0238(9) 0.0214(8) -0.0014(7) 0.0005(7) 0.0001(7)
C8 0.0225(8) 0.0219(8) 0.0205(8) 0.0026(7) -0.0001(7) 0.0002(7)
C9 0.0249(9) 0.0261(9) 0.0266(9) 0.0028(7) 0.0030(7) 0.0013(7)
C10 0.0212(9) 0.0338(10) 0.0325(10) 0.0079(8) 0.0009(8) -0.0004(8)
C11 0.0250(9) 0.0294(10) 0.0344(10) 0.0059(8) -0.0045(8) -0.0075(8)
C12 0.0273(9) 0.0225(9) 0.0280(9) 0.0017(7) -0.0018(8) -0.0039(7)
C13 0.0216(8) 0.0211(8) 0.0223(8) 0.0045(7) -0.0003(7) -0.0012(7)
C14 0.0262(9) 0.0318(10) 0.0248(9) 0.0056(7) -0.0030(8) -0.0037(8)
C15 0.0202(8) 0.0330(10) 0.0207(8) -0.0005(7) -0.0003(7) -0.0016(7)
C16 0.0251(9) 0.0202(8) 0.0243(9) 0.0001(7) -0.0017(7) 0.0012(7)
C17 0.0237(9) 0.0245(9) 0.0253(9) -0.0039(7) 0.0008(7) 0.0038(7)
C18 0.0209(9) 0.0545(13) 0.0348(11) -0.0114(10) 0.0021(8) -0.0010(9)
C19 0.0214(9) 0.0282(9) 0.0293(10) -0.0059(7) -0.0035(8) 0.0014(7)
C20 0.0185(8) 0.0245(9) 0.0223(8) -0.0018(7) 0.0000(7) -0.0003(7)
C21 0.0212(8) 0.0214(8) 0.0187(8) -0.0005(7) -0.0012(7) -0.0001(7)
C2A 0.0230(9) 0.0238(8) 0.0193(8) 0.0011(7) 0.0012(7) 0.0026(7)
C3A 0.0261(9) 0.0418(11) 0.0194(8) -0.0026(8) 0.0016(7) 0.0050(8)
C5A 0.0419(12) 0.0313(10) 0.0366(11) -0.0069(9) 0.0031(9) 0.0100(9)
C6A 0.0442(12) 0.0281(10) 0.0367(11) -0.0083(9) 0.0029(9) -0.0030(9)
C7A 0.0285(9) 0.0253(9) 0.0237(9) 0.0015(7) -0.0001(7) -0.0015(8)
C8A 0.0260(9) 0.0269(9) 0.0225(8) 0.0068(7) -0.0011(7) -0.0040(7)
C9A 0.0302(10) 0.0356(10) 0.0297(10) 0.0070(8) -0.0060(8) -0.0101(8)
C10A 0.0218(9) 0.0474(12) 0.0382(11) 0.0167(10) -0.0059(8) -0.0086(9)
C11A 0.0205(9) 0.0426(11) 0.0378(11) 0.0155(9) 0.0045(8) 0.0019(8)
C12A 0.0231(9) 0.0314(9) 0.0278(9) 0.0080(8) 0.0036(8) 0.0020(8)
C13A 0.0202(8) 0.0270(9) 0.0216(8) 0.0070(7) -0.0002(7) -0.0008(7)
C14A 0.0252(9) 0.0420(11) 0.0209(9) 0.0046(8) 0.0022(7) 0.0025(8)
C15A 0.0237(8) 0.0307(9) 0.0236(9) 0.0037(7) 0.0033(7) -0.0005(8)
C16A 0.0242(9) 0.0276(9) 0.0202(9) 0.0002(7) -0.0010(7) -0.0020(7)
C17A 0.0234(9) 0.0346(10) 0.0210(9) -0.0021(7) -0.0015(7) -0.0054(8)
C18A 0.0217(11) 0.100(3) 0.116(3) 0.045(2) -0.0165(15) 0.0030(14)
C19A 0.0204(9) 0.0525(13) 0.0292(10) -0.0017(9) 0.0001(8) -0.0037(9)
C20A 0.0182(8) 0.0354(10) 0.0214(9) 0.0009(8) 0.0011(7) 0.0009(7)
C21A 0.0200(8) 0.0299(9) 0.0202(8) 0.0017(7) -0.0008(7) 0.0042(7)
N1 0.0204(7) 0.0195(7) 0.0220(7) -0.0013(6) 0.0004(6) -0.0007(6)
N4 0.0230(7) 0.0225(7) 0.0214(7) -0.0020(6) -0.0013(6) -0.0014(6)
N1A 0.0183(7) 0.0249(7) 0.0192(7) -0.0002(6) 0.0008(6) 0.0006(6)
N4A 0.0274(8) 0.0328(8) 0.0259(8) -0.0018(7) 0.0029(7) 0.0073(7)
O16 0.0304(7) 0.0259(7) 0.0397(8) -0.0131(6) -0.0022(6) 0.0000(6)
O19 0.0277(7) 0.0547(10) 0.0305(7) -0.0002(7) -0.0068(6) 0.0100(7)
O16A 0.0322(7) 0.0348(7) 0.0355(8) -0.0120(6) 0.0036(6) 0.0000(6)
O19A 0.0299(8) 0.0722(12) 0.0381(9) 0.0030(8) 0.0008(7) -0.0201(8)

loop_
_atom_type_symbol
_atom_type_description
_atom_type_scat_dispersion_real
_atom_type_scat_dispersion_imag
_atom_type_scat_source
C C 0.0181 0.0091 'International Tables Vol C Tables 4.2.6.8 and 6.1.1.4'
H H 0.0000 0.0000 'International Tables Vol C Tables 4.2.6.8 and 6.1.1.4'
N N 0.0311 0.0180 'International Tables Vol C Tables 4.2.6.8 and 6.1.1.4'
O O 0.0492 0.0322 'International Tables Vol C Tables 4.2.6.8 and 6.1.1.4'

loop_
_geom_angle_atom_site_label_1
_geom_angle_atom_site_label_2
_geom_angle_atom_site_label_3
_geom_angle
C7 C2 N1 110.54(15)
C7 C2 C21 125.83(16)
N1 C2 C21 123.60(15)
N4 C3 C14 110.64(15)
N4 C3 H3A 109.5
C14 C3 H3A 109.5
N4 C3 H3B 109.5
C14 C3 H3B 109.5
H3A C3 H3B 108.1
N4 C5 C6 115.91(15)
N4 C5 H5A 108.3
C6 C5 H5A 108.3
N4 C5 H5B 108.3
C6 C5 H5B 108.3
H5A C5 H5B 107.4
C7 C6 C5 109.76(15)
C7 C6 H6A 109.7
C5 C6 H6A 109.7
C7 C6 H6B 109.7
C5 C6 H6B 109.7
H6A C6 H6B 108.2
C2 C7 C8 107.45(16)
C2 C7 C6 121.23(17)
C8 C7 C6 131.19(16)
C9 C8 C13 119.37(17)
C9 C8 C7 133.23(17)
C13 C8 C7 107.40(16)
C10 C9 C8 118.67(18)
C10 C9 H9 120.7
C8 C9 H9 120.7
C9 C10 C11 120.87(18)
C9 C10 H10 119.6
C11 C10 H10 119.6
C12 C11 C10 121.79(18)
C12 C11 H11 119.1
C10 C11 H11 119.1
C11 C12 C13 116.91(18)
C11 C12 H12 121.5
C13 C12 H12 121.5
C12 C13 C8 122.36(17)
C12 C13 N1 130.50(17)
C8 C13 N1 107.14(15)
C3 C14 C15 110.67(16)
C3 C14 H14A 109.5
C15 C14 H14A 109.5
C3 C14 H14B 109.5
C15 C14 H14B 109.5
H14A C14 H14B 108.1
C14 C15 C20 110.78(15)
C14 C15 H15A 109.5
C20 C15 H15A 109.5
C14 C15 H15B 109.5
C20 C15 H15B 109.5
H15A C15 H15B 108.1
O16 C16 N1 122.55(18)
O16 C16 C17 122.65(17)
N1 C16 C17 114.76(15)
C16 C17 C20 116.13(15)
C16 C17 H17A 108.3
C20 C17 H17A 108.3
C16 C17 H17B 108.3
C20 C17 H17B 108.3
H17A C17 H17B 107.4
C19 C18 H18A 109.5
C19 C18 H18B 109.5
H18A C18 H18B 109.5
C19 C18 H18C 109.5
H18A C18 H18C 109.5
H18B C18 H18C 109.5
O19 C19 C18 120.63(18)
O19 C19 C20 119.66(17)
C18 C19 C20 119.60(16)
C15 C20 C21 110.87(15)
C15 C20 C17 110.96(15)
C21 C20 C17 107.53(14)
C15 C20 C19 113.38(15)
C21 C20 C19 108.94(14)
C17 C20 C19 104.85(14)
N4 C21 C2 109.08(14)
N4 C21 C20 113.68(15)
C2 C21 C20 111.33(14)
N4 C21 H21 107.5
C2 C21 H21 107.5
C20 C21 H21 107.5
C7A C2A N1A 110.90(16)
C7A C2A C21A 126.09(17)
N1A C2A C21A 122.92(16)
N4A C3A C14A 111.53(16)
N4A C3A H3A1 109.3
C14A C3A H3A1 109.3
N4A C3A H3A2 109.3
C14A C3A H3A2 109.3
H3A1 C3A H3A2 108.0
N4A C5A C6A 115.21(17)
N4A C5A H5A1 108.5
C6A C5A H5A1 108.5
N4A C5A H5A2 108.5
C6A C5A H5A2 108.5
H5A1 C5A H5A2 107.5
C7A C6A C5A 109.75(17)
C7A C6A H6A1 109.7
C5A C6A H6A1 109.7
C7A C6A H6A2 109.7
C5A C6A H6A2 109.7
H6A1 C6A H6A2 108.2
C2A C7A C8A 107.17(17)
C2A C7A C6A 120.96(18)
C8A C7A C6A 131.69(18)
C9A C8A C13A 119.44(18)
C9A C8A C7A 132.96(19)
C13A C8A C7A 107.55(16)
C10A C9A C8A 118.5(2)
C10A C9A H9A 120.8
C8A C9A H9A 120.8
C9A C10A C11A 121.17(19)
C9A C10A H10A 119.4
C11A C10A H10A 119.4
C10A C11A C12A 121.80(19)
C10A C11A H11A 119.1
C12A C11A H11A 119.1
C13A C12A C11A 116.65(19)
C13A C12A H12A 121.7
C11A C12A H12A 121.7
C12A C13A N1A 130.44(18)
C12A C13A C8A 122.45(17)
N1A C13A C8A 107.10(16)
C3A C14A C15A 110.73(16)
C3A C14A H14C 109.5
C15A C14A H14C 109.5
C3A C14A H14D 109.5
C15A C14A H14D 109.5
H14C C14A H14D 108.1
C14A C15A C20A 110.84(16)
C14A C15A H15C 109.5
C20A C15A H15C 109.5
C14A C15A H15D 109.5
C20A C15A H15D 109.5
H15C C15A H15D 108.1
O16A C16A N1A 122.53(17)
O16A C16A C17A 122.28(17)
N1A C16A C17A 115.17(16)
C16A C17A C20A 114.88(15)
C16A C17A H17C 108.5
C20A C17A H17C 108.5
C16A C17A H17D 108.5
C20A C17A H17D 108.5
H17C C17A H17D 107.5
C19A C18A H18D 109.5
C19A C18A H18E 109.5
H18D C18A H18E 109.5
C19A C18A H18F 109.5
H18D C18A H18F 109.5
H18E C18A H18F 109.5
O19A C19A C18A 120.6(2)
O19A C19A C20A 120.5(2)
C18A C19A C20A 118.85(19)
C15A C20A C21A 110.69(15)
C15A C20A C17A 110.35(16)
C21A C20A C17A 108.00(15)
C15A C20A C19A 110.29(16)
C21A C20A C19A 110.48(16)
C17A C20A C19A 106.94(15)
N4A C21A C2A 109.20(15)
N4A C21A C20A 113.14(15)
C2A C21A C20A 110.90(15)
N4A C21A H21A 107.8
C2A C21A H21A 107.8
C20A C21A H21A 107.8
C16 N1 C2 123.18(15)
C16 N1 C13 129.25(15)
C2 N1 C13 107.46(14)
C3 N4 C5 111.87(15)
C3 N4 C21 112.71(14)
C5 N4 C21 108.85(14)
C16A N1A C2A 123.34(15)
C16A N1A C13A 128.62(16)
C2A N1A C13A 107.28(15)
C3A N4A C5A 111.31(17)
C3A N4A C21A 112.52(15)
C5A N4A C21A 108.44(16)

loop_
_geom_bond_atom_site_label_1
_geom_bond_atom_site_label_2
_geom_bond_distance
C2 C7 1.346(3)
C2 N1 1.406(2)
C2 C21 1.492(2)
C3 N4 1.466(2)
C3 C14 1.515(3)
C3 H3A 0.9700
C3 H3B 0.9700
C5 N4 1.472(2)
C5 C6 1.549(3)
C5 H5A 0.9700
C5 H5B 0.9700
C6 C7 1.496(2)
C6 H6A 0.9700
C6 H6B 0.9700
C7 C8 1.447(3)
C8 C9 1.395(3)
C8 C13 1.412(3)
C9 C10 1.387(3)
C9 H9 0.9300
C10 C11 1.398(3)
C10 H10 0.9300
C11 C12 1.387(3)
C11 H11 0.9300
C12 C13 1.391(3)
C12 H12 0.9300
C13 N1 1.414(2)
C14 C15 1.526(3)
C14 H14A 0.9700
C14 H14B 0.9700
C15 C20 1.531(2)
C15 H15A 0.9700
C15 H15B 0.9700
C16 O16 1.214(2)
C16 N1 1.377(2)
C16 C17 1.525(3)
C17 C20 1.555(3)
C17 H17A 0.9700
C17 H17B 0.9700
C18 C19 1.501(3)
C18 H18A 0.9600
C18 H18B 0.9600
C18 H18C 0.9600
C19 O19 1.209(2)
C19 C20 1.556(2)
C20 C21 1.535(2)
C21 N4 1.474(2)
C21 H21 0.9800
C2A C7A 1.342(3)
C2A N1A 1.404(2)
C2A C21A 1.493(2)
C3A N4A 1.473(3)
C3A C14A 1.509(3)
C3A H3A1 0.9700
C3A H3A2 0.9700
C5A N4A 1.476(3)
C5A C6A 1.546(3)
C5A H5A1 0.9700
C5A H5A2 0.9700
C6A C7A 1.502(3)
C6A H6A1 0.9700
C6A H6A2 0.9700
C7A C8A 1.444(3)
C8A C9A 1.399(3)
C8A C13A 1.412(3)
C9A C10A 1.384(3)
C9A H9A 0.9300
C10A C11A 1.394(3)
C10A H10A 0.9300
C11A C12A 1.395(3)
C11A H11A 0.9300
C12A C13A 1.389(3)
C12A H12A 0.9300
C13A N1A 1.410(2)
C14A C15A 1.522(3)
C14A H14C 0.9700
C14A H14D 0.9700
C15A C20A 1.529(3)
C15A H15C 0.9700
C15A H15D 0.9700
C16A O16A 1.213(2)
C16A N1A 1.377(2)
C16A C17A 1.524(3)
C17A C20A 1.547(3)
C17A H17C 0.9700
C17A H17D 0.9700
C18A C19A 1.494(4)
C18A H18D 0.9600
C18A H18E 0.9600
C18A H18F 0.9600
C19A O19A 1.200(3)
C19A C20A 1.548(2)
C20A C21A 1.538(3)
C21A N4A 1.477(2)
C21A H21A 0.9800

loop_
_geom_torsion_atom_site_label_1
_geom_torsion_atom_site_label_2
_geom_torsion_atom_site_label_3
_geom_torsion_atom_site_label_4
_geom_torsion
N4 C5 C6 C7 -37.1(2)
N1 C2 C7 C8 -1.2(2)
C21 C2 C7 C8 -179.38(16)
N1 C2 C7 C6 175.02(16)
C21 C2 C7 C6 -3.1(3)
C5 C6 C7 C2 7.0(3)
C5 C6 C7 C8 -177.75(18)
C2 C7 C8 C9 -178.93(19)
C6 C7 C8 C9 5.4(3)
C2 C7 C8 C13 1.1(2)
C6 C7 C8 C13 -174.66(19)
C13 C8 C9 C10 1.9(3)
C7 C8 C9 C10 -178.15(19)
C8 C9 C10 C11 -1.3(3)
C9 C10 C11 C12 -0.1(3)
C10 C11 C12 C13 0.9(3)
C11 C12 C13 C8 -0.4(3)
C11 C12 C13 N1 178.97(18)
C9 C8 C13 C12 -1.0(3)
C7 C8 C13 C12 178.97(16)
C9 C8 C13 N1 179.49(16)
C7 C8 C13 N1 -0.50(19)
N4 C3 C14 C15 -58.9(2)
C3 C14 C15 C20 56.2(2)
O16 C16 C17 C20 -148.36(18)
N1 C16 C17 C20 33.8(2)
C14 C15 C20 C21 -50.9(2)
C14 C15 C20 C17 -170.32(15)
C14 C15 C20 C19 72.0(2)
C16 C17 C20 C15 66.9(2)
C16 C17 C20 C21 -54.5(2)
C16 C17 C20 C19 -170.37(15)
O19 C19 C20 C15 -155.69(18)
C18 C19 C20 C15 27.9(2)
O19 C19 C20 C21 -31.7(2)
C18 C19 C20 C21 151.89(18)
O19 C19 C20 C17 83.1(2)
C18 C19 C20 C17 -93.3(2)
C7 C2 C21 N4 26.7(2)
N1 C2 C21 N4 -151.22(15)
C7 C2 C21 C20 152.96(17)
N1 C2 C21 C20 -25.0(2)
C15 C20 C21 N4 49.59(19)
C17 C20 C21 N4 171.05(14)
C19 C20 C21 N4 -75.84(18)
C15 C20 C21 C2 -74.07(18)
C17 C20 C21 C2 47.38(18)
C19 C20 C21 C2 160.49(14)
N4A C5A C6A C7A -38.8(3)
N1A C2A C7A C8A 0.6(2)
C21A C2A C7A C8A -176.11(17)
N1A C2A C7A C6A 176.12(17)
C21A C2A C7A C6A -0.6(3)
C5A C6A C7A C2A 6.7(3)
C5A C6A C7A C8A -178.97(19)
C2A C7A C8A C9A 177.1(2)
C6A C7A C8A C9A 2.2(4)
C2A C7A C8A C13A -0.3(2)
C6A C7A C8A C13A -175.2(2)
C13A C8A C9A C10A 0.1(3)
C7A C8A C9A C10A -177.0(2)
C8A C9A C10A C11A -0.9(3)
C9A C10A C11A C12A 0.6(3)
C10A C11A C12A C13A 0.5(3)
C11A C12A C13A N1A 177.31(18)
C11A C12A C13A C8A -1.2(3)
C9A C8A C13A C12A 0.9(3)
C7A C8A C13A C12A 178.75(17)
C9A C8A C13A N1A -177.89(16)
C7A C8A C13A N1A -0.1(2)
N4A C3A C14A C15A -57.6(2)
C3A C14A C15A C20A 56.0(2)
O16A C16A C17A C20A -146.12(19)
N1A C16A C17A C20A 35.5(2)
C14A C15A C20A C21A -52.2(2)
C14A C15A C20A C17A -171.71(16)
C14A C15A C20A C19A 70.4(2)
C16A C17A C20A C15A 65.6(2)
C16A C17A C20A C21A -55.5(2)
C16A C17A C20A C19A -174.43(17)
O19A C19A C20A C15A 18.1(3)
C18A C19A C20A C15A -164.1(2)
O19A C19A C20A C21A 140.8(2)
C18A C19A C20A C21A -41.4(3)
O19A C19A C20A C17A -101.9(2)
C18A C19A C20A C17A 75.9(3)
C7A C2A C21A N4A 24.3(3)
N1A C2A C21A N4A -152.06(16)
C7A C2A C21A C20A 149.60(18)
N1A C2A C21A C20A -26.7(2)
C15A C20A C21A N4A 51.0(2)
C17A C20A C21A N4A 171.91(15)
C19A C20A C21A N4A -71.45(19)
C15A C20A C21A C2A -72.08(19)
C17A C20A C21A C2A 48.82(19)
C19A C20A C21A C2A 165.46(15)
O16 C16 N1 C2 175.89(17)
C17 C16 N1 C2 -6.3(2)
O16 C16 N1 C13 0.0(3)
C17 C16 N1 C13 177.80(16)
C7 C2 N1 C16 -175.75(16)
C21 C2 N1 C16 2.5(3)
C7 C2 N1 C13 0.92(19)
C21 C2 N1 C13 179.13(15)
C12 C13 N1 C16 -3.2(3)
C8 C13 N1 C16 176.18(17)
C12 C13 N1 C2 -179.62(18)
C8 C13 N1 C2 -0.22(18)
C14 C3 N4 C5 -179.82(15)
C14 C3 N4 C21 57.1(2)
C6 C5 N4 C3 -62.8(2)
C6 C5 N4 C21 62.4(2)
C2 C21 N4 C3 71.73(18)
C20 C21 N4 C3 -53.2(2)
C2 C21 N4 C5 -52.99(18)
C20 C21 N4 C5 -177.88(14)
O16A C16A N1A C2A 172.47(17)
C17A C16A N1A C2A -9.1(2)
O16A C16A N1A C13A 3.8(3)
C17A C16A N1A C13A -177.81(16)
C7A C2A N1A C16A -171.38(16)
C21A C2A N1A C16A 5.4(3)
C7A C2A N1A C13A -0.6(2)
C21A C2A N1A C13A 176.19(16)
C12A C13A N1A C16A -8.2(3)
C8A C13A N1A C16A 170.51(17)
C12A C13A N1A C2A -178.29(18)
C8A C13A N1A C2A 0.40(19)
C14A C3A N4A C5A 178.12(15)
C14A C3A N4A C21A 56.2(2)
C6A C5A N4A C3A -60.3(2)
C6A C5A N4A C21A 64.0(2)
C2A C21A N4A C3A 70.9(2)
C20A C21A N4A C3A -53.1(2)
C2A C21A N4A C5A -52.7(2)
C20A C21A N4A C5A -176.71(15)
